data_4304276
loop_
_publ_author_name
'Taketo Taguchi'
'Theocharis C. Stamatatos'
'Khalil A. Abboud'
'Candace M. Jones'
'Katye M. Poole'
'Ted A. O'Brien'
'George Christou'

_publ_section_title
;
New Fe4, Fe6, and Fe8 Clusters of Iron(III) from the Use of 2-Pyridyl
Alcohols: Structural, Magnetic, and Computational Characterization
;
_journal_name_full 'Inorganic Chemistry'
_journal_page_first 4095
_journal_page_last 4108
_journal_paper_doi 10.1021/ic701756p
_journal_volume 47
_journal_year 2008
_chemical_formula_sum 'C38 H44 Fe4 N24 O8'
_chemical_formula_weight 1188.37
_chemical_name_systematic
; 
 ? 
;
_space_group_IT_number 14
_symmetry_cell_setting monoclinic
_symmetry_space_group_name_Hall '-P 2ybc'
_symmetry_space_group_name_H-M 'P 1 21/c 1'
_atom_sites_solution_hydrogens geom
_atom_sites_solution_primary direct
_atom_sites_solution_secondary difmap
_audit_creation_method SHELXL-97
_cell_angle_alpha 90.00
_cell_angle_beta 104.942(1)
_cell_angle_gamma 90.00
_cell_formula_units_Z 2
_cell_length_a 13.6914(10)
_cell_length_b 14.1350(11)
_cell_length_c 13.6611(10)
_cell_measurement_reflns_used 136
_cell_measurement_temperature 173(2)
_cell_measurement_theta_max 28.0
_cell_measurement_theta_min 2.0
_cell_volume 2554.4(3)
_computing_cell_refinement 'Bruker SMART v5.624 & SAINT 6.36a (Bruker 1998)'
_computing_data_collection 'Bruker SMART v5.624 (Bruker 1998)'
_computing_data_reduction 'Bruker SHELXTL v6.14 (Bruker 2000)'
_computing_molecular_graphics 'Bruker SHELXTL v6.14'
_computing_publication_material 'Bruker SHELXTL v6.14'
_computing_structure_refinement 'Bruker SHELXTL v6.14'
_computing_structure_solution 'Bruker SHELXTL v6.14'
_diffrn_ambient_temperature 173(2)
_diffrn_measured_fraction_theta_full 0.982
_diffrn_measured_fraction_theta_max 0.982
_diffrn_measurement_device_type 'SMART CCD area detector'
_diffrn_measurement_method '\w scans'
_diffrn_radiation_monochromator graphite
_diffrn_radiation_source 'fine-focus sealed tube'
_diffrn_radiation_type MoK\a
_diffrn_radiation_wavelength 0.71073
_diffrn_reflns_av_R_equivalents 0.0486
_diffrn_reflns_av_sigmaI/netI 0.0608
_diffrn_reflns_limit_h_max 14
_diffrn_reflns_limit_h_min -17
_diffrn_reflns_limit_k_max 18
_diffrn_reflns_limit_k_min -11
_diffrn_reflns_limit_l_max 17
_diffrn_reflns_limit_l_min -16
_diffrn_reflns_number 15694
_diffrn_reflns_theta_full 27.50
_diffrn_reflns_theta_max 27.50
_diffrn_reflns_theta_min 2.11
_diffrn_standards_decay_% 1
_diffrn_standards_number 0
_exptl_absorpt_coefficient_mu 1.187
_exptl_absorpt_correction_T_max 0.9215
_exptl_absorpt_correction_T_min 0.8597
_exptl_absorpt_correction_type empirical
_exptl_absorpt_process_details 'multiscan (SADABS, Blessing 1995)'
_exptl_crystal_colour red
_exptl_crystal_density_diffrn 1.545
_exptl_crystal_density_method 'not measured'
_exptl_crystal_description plates
_exptl_crystal_F_000 1216
_exptl_crystal_size_max 0.15
_exptl_crystal_size_mid 0.13
_exptl_crystal_size_min 0.08
_refine_diff_density_max 0.946
_refine_diff_density_min -0.601
_refine_diff_density_rms 0.081
_refine_ls_extinction_method none
_refine_ls_goodness_of_fit_ref 1.039
_refine_ls_hydrogen_treatment mixed
_refine_ls_matrix_type full
_refine_ls_number_parameters 332
_refine_ls_number_reflns 5769
_refine_ls_number_restraints 0
_refine_ls_restrained_S_all 1.039
_refine_ls_R_factor_all 0.0803
_refine_ls_R_factor_gt 0.0482
_refine_ls_shift/su_max 0.001
_refine_ls_shift/su_mean 0.000
_refine_ls_structure_factor_coef Fsqd
_refine_ls_weighting_details 'calc w=1/[\s^2^(Fo^2^)+(0.0624P)^2^+1.3399P] where P=(Fo^2^+2Fc^2^)/3'
_refine_ls_weighting_scheme calc
_refine_ls_wR_factor_gt 0.1156
_refine_ls_wR_factor_ref 0.1301
_reflns_number_gt 4024
_reflns_number_total 5769
_reflns_threshold_expression I>2\s(I)
_cod_data_source_file ic701756p-file003.cif
_cod_data_source_block tt08
_cod_depositor_comments
;
The following automatic conversions were performed:
'_symmetry_cell_setting' value 'Monoclinic' changed to 'monoclinic'
according to '/home/saulius/struct/CIF-dictionaries/cif_core.dic'
dictionary named 'cif_core.dic' version 2.4.1 from
2010-06-29.

'_exptl_absorpt_correction_type' value 'Empirical' changed to
'empirical' according to
'/home/saulius/struct/CIF-dictionaries/cif_core.dic' dictionary named
'cif_core.dic' version 2.4.1 from 2010-06-29.

Automatic conversion script
Id: cif_fix_enum 1527 2010-12-29 10:47:43Z saulius 
;
_cod_original_sg_symbol_H-M 'P 21/c'
_cod_database_code 4304276

loop_
_symmetry_equiv_pos_as_xyz
'x, y, z'
'-x, y+1/2, -z+1/2'
'-x, -y, -z'
'x, -y-1/2, z-1/2'

loop_
_atom_site_label
_atom_site_type_symbol
_atom_site_fract_x
_atom_site_fract_y
_atom_site_fract_z
_atom_site_U_iso_or_equiv
_atom_site_adp_type
_atom_site_occupancy
_atom_site_symmetry_multiplicity
_atom_site_calc_flag
_atom_site_refinement_flags
_atom_site_disorder_assembly
_atom_site_disorder_group
Fe1 Fe 0.88329(3) 0.01715(3) 0.98799(3) 0.02491(13) Uani 1 1 d . . .
Fe2 Fe 0.74335(3) -0.05310(4) 1.12559(3) 0.02751(14) Uani 1 1 d . B .
O1 O 0.75211(17) -0.04214(17) 0.97786(16) 0.0306(5) Uani 1 1 d . . .
O2 O 1.01315(17) 0.08437(16) 0.99479(16) 0.0288(5) Uani 1 1 d . . .
O3 O 0.87533(16) 0.02084(16) 1.13124(16) 0.0254(5) Uani 1 1 d . . .
O4 O 0.4854(9) 0.5073(8) 1.1951(10) 0.089(4) Uiso 0.349(8) 1 d P A -4
H4 H 0.5050 0.4707 1.2447 0.134 Uiso 0.349(8) 1 d PR A -4
O5 O 0.5026(6) 0.4600(5) 1.0307(6) 0.106(3) Uiso 0.651(8) 1 d P A -3
H5 H 0.4748 0.4834 0.9738 0.158 Uiso 0.651(8) 1 d PR A -3
N1 N 0.8338(2) -0.0193(2) 0.8310(2) 0.0297(6) Uani 1 1 d . . .
N2 N 0.8384(2) 0.1610(2) 0.95643(19) 0.0279(6) Uani 1 1 d . . .
N3 N 0.7020(2) 0.0963(2) 1.1298(2) 0.0304(6) Uani 1 1 d . . .
N4 N 0.8130(2) -0.1795(2) 1.1383(2) 0.0400(7) Uani 1 1 d . . .
N5 N 0.8930(3) -0.1918(2) 1.1977(3) 0.0427(8) Uani 1 1 d . . .
N6 N 0.9711(3) -0.2053(3) 1.2530(3) 0.0668(12) Uani 1 1 d . . .
N7 N 0.6006(2) -0.0964(2) 1.0800(2) 0.0434(8) Uani 1 1 d . . .
N8 N 0.5609(2) -0.1500(3) 1.1249(3) 0.0550(10) Uani 1 1 d . . .
N9 N 0.5203(3) -0.2007(4) 1.1673(4) 0.0990(19) Uani 1 1 d . . .
N10 N 0.7564(2) -0.0468(2) 1.2759(2) 0.0403(8) Uani 1 1 d . . .
N11 N 0.7765(6) -0.1018(5) 1.3393(4) 0.0347(16) Uiso 0.543(11) 1 d P B 1
N11' N 0.8161(8) -0.0766(6) 1.3497(6) 0.041(2) Uiso 0.457(11) 1 d P B 2
N12 N 0.7983(7) -0.1565(7) 1.4054(6) 0.073(3) Uiso 0.543(11) 1 d P B 1
N12' N 0.8605(9) -0.1071(8) 1.4253(8) 0.081(4) Uiso 0.457(11) 1 d P B 2
C1 C 0.7075(3) -0.0999(3) 0.8948(3) 0.0421(10) Uani 1 1 d . . .
H1A H 0.6340 -0.0873 0.8726 0.051 Uiso 1 1 calc R . .
H1B H 0.7174 -0.1673 0.9145 0.051 Uiso 1 1 calc R . .
C2 C 0.7555(3) -0.0794(3) 0.8089(3) 0.0355(8) Uani 1 1 d . . .
C3 C 0.7223(3) -0.1206(3) 0.7135(3) 0.0477(10) Uani 1 1 d . . .
H3A H 0.6669 -0.1633 0.6992 0.057 Uiso 1 1 calc R . .
C4 C 0.7710(3) -0.0982(3) 0.6407(3) 0.0479(10) Uani 1 1 d . . .
H4B H 0.7498 -0.1256 0.5751 0.058 Uiso 1 1 calc R . .
C5 C 0.8507(3) -0.0359(3) 0.6628(3) 0.0449(10) Uani 1 1 d . . .
H5A H 0.8846 -0.0194 0.6127 0.054 Uiso 1 1 calc R . .
C6 C 0.8810(3) 0.0024(3) 0.7587(3) 0.0360(8) Uani 1 1 d . . .
H6A H 0.9364 0.0452 0.7742 0.043 Uiso 1 1 calc R . .
C7 C 1.0193(3) 0.1836(2) 1.0085(2) 0.0293(7) Uani 1 1 d . . .
H7B H 1.0621 0.2113 0.9674 0.035 Uiso 1 1 calc R . .
H7C H 1.0503 0.1987 1.0806 0.035 Uiso 1 1 calc R . .
C8 C 0.9143(3) 0.2244(2) 0.9761(2) 0.0283(7) Uani 1 1 d . . .
C9 C 0.8952(3) 0.3208(3) 0.9664(3) 0.0373(8) Uani 1 1 d . . .
H9A H 0.9493 0.3650 0.9809 0.045 Uiso 1 1 calc R . .
C10 C 0.7963(3) 0.3513(3) 0.9354(3) 0.0445(9) Uani 1 1 d . . .
H10A H 0.7818 0.4170 0.9287 0.053 Uiso 1 1 calc R . .
C11 C 0.7180(3) 0.2859(3) 0.9139(3) 0.0395(9) Uani 1 1 d . . .
H11A H 0.6496 0.3060 0.8915 0.047 Uiso 1 1 calc R . .
C12 C 0.7418(3) 0.1918(3) 0.9257(2) 0.0328(8) Uani 1 1 d . . .
H12A H 0.6886 0.1467 0.9119 0.039 Uiso 1 1 calc R . .
C13 C 0.8826(2) 0.1049(2) 1.1891(2) 0.0284(7) Uani 1 1 d . . .
H13A H 0.9330 0.1479 1.1722 0.034 Uiso 1 1 calc R . .
H13B H 0.9054 0.0896 1.2622 0.034 Uiso 1 1 calc R . .
C14 C 0.7810(3) 0.1532(2) 1.1667(2) 0.0282(7) Uani 1 1 d . . .
C15 C 0.7695(3) 0.2497(3) 1.1816(3) 0.0381(8) Uani 1 1 d . . .
H15A H 0.8266 0.2891 1.2071 0.046 Uiso 1 1 calc R . .
C16 C 0.6725(3) 0.2864(3) 1.1581(3) 0.0507(11) Uani 1 1 d . . .
H16A H 0.6620 0.3518 1.1679 0.061 Uiso 1 1 calc R . .
C17 C 0.5910(3) 0.2275(3) 1.1204(3) 0.0530(11) Uani 1 1 d . . .
H17A H 0.5241 0.2520 1.1037 0.064 Uiso 1 1 calc R . .
C18 C 0.6078(3) 0.1333(3) 1.1073(3) 0.0400(9) Uani 1 1 d . . .
H18A H 0.5516 0.0929 1.0817 0.048 Uiso 1 1 calc R . .
C19 C 0.4302(11) 0.4488(11) 1.1012(10) 0.055(4) Uiso 0.349(8) 1 d P A -4
H19A H 0.3695 0.4827 1.0644 0.082 Uiso 0.349(8) 1 d PR A -4
H19B H 0.4110 0.3869 1.1228 0.082 Uiso 0.349(8) 1 d PR A -4
H19C H 0.4755 0.4398 1.0569 0.082 Uiso 0.349(8) 1 d PR A -4
C20 C 0.4537(9) 0.4952(9) 1.1041(10) 0.100(4) Uiso 0.651(8) 1 d P A -3
H20A H 0.4583 0.4461 1.1557 0.149 Uiso 0.651(8) 1 d PR A -3
H20B H 0.3824 0.5085 1.0716 0.149 Uiso 0.651(8) 1 d PR A -3
H20C H 0.4868 0.5530 1.1360 0.149 Uiso 0.651(8) 1 d PR A -3

loop_
_atom_site_aniso_label
_atom_site_aniso_U_11
_atom_site_aniso_U_22
_atom_site_aniso_U_33
_atom_site_aniso_U_23
_atom_site_aniso_U_13
_atom_site_aniso_U_12
Fe1 0.0265(3) 0.0253(3) 0.0247(2) -0.00201(19) 0.00974(18) -0.0022(2)
Fe2 0.0253(3) 0.0315(3) 0.0266(3) 0.0024(2) 0.00824(19) -0.0014(2)
O1 0.0314(13) 0.0342(14) 0.0266(12) -0.0012(10) 0.0084(10) -0.0103(10)
O2 0.0308(13) 0.0231(12) 0.0344(13) -0.0041(10) 0.0121(10) -0.0027(10)
O3 0.0254(11) 0.0271(12) 0.0245(11) -0.0035(9) 0.0076(9) -0.0011(10)
N1 0.0337(16) 0.0309(15) 0.0255(14) -0.0016(12) 0.0093(12) 0.0024(13)
N2 0.0328(15) 0.0293(15) 0.0235(13) 0.0013(11) 0.0109(11) 0.0010(12)
N3 0.0286(15) 0.0349(17) 0.0288(14) 0.0047(12) 0.0093(12) 0.0035(13)
N4 0.0410(19) 0.0318(17) 0.0483(19) 0.0046(14) 0.0132(15) 0.0005(14)
N5 0.052(2) 0.0341(19) 0.049(2) 0.0134(15) 0.0258(18) 0.0097(16)
N6 0.056(2) 0.072(3) 0.071(3) 0.028(2) 0.014(2) 0.024(2)
N7 0.0282(16) 0.055(2) 0.0446(19) 0.0100(16) 0.0049(14) -0.0102(15)
N8 0.0298(18) 0.074(3) 0.059(2) 0.014(2) 0.0068(16) -0.0114(18)
N9 0.061(3) 0.127(5) 0.104(4) 0.045(3) 0.012(3) -0.036(3)
N10 0.0465(19) 0.048(2) 0.0279(16) 0.0068(14) 0.0126(14) 0.0052(15)
C1 0.043(2) 0.053(3) 0.0282(18) -0.0092(16) 0.0050(16) -0.0225(19)
C2 0.041(2) 0.037(2) 0.0280(18) -0.0037(15) 0.0072(15) -0.0015(17)
C3 0.057(3) 0.046(2) 0.034(2) -0.0091(18) 0.0020(18) -0.006(2)
C4 0.061(3) 0.050(3) 0.0294(19) -0.0090(17) 0.0054(18) 0.010(2)
C5 0.054(3) 0.054(3) 0.0295(19) 0.0067(17) 0.0169(17) 0.019(2)
C6 0.040(2) 0.040(2) 0.0300(18) 0.0051(15) 0.0130(15) 0.0039(16)
C7 0.0339(19) 0.0243(18) 0.0324(18) -0.0042(14) 0.0135(14) -0.0046(14)
C8 0.0385(19) 0.0268(18) 0.0228(15) 0.0013(13) 0.0137(14) -0.0006(15)
C9 0.048(2) 0.0279(19) 0.040(2) 0.0031(15) 0.0184(17) -0.0018(17)
C10 0.057(3) 0.029(2) 0.050(2) 0.0087(17) 0.0182(19) 0.0105(19)
C11 0.039(2) 0.041(2) 0.037(2) 0.0093(17) 0.0084(16) 0.0091(17)
C12 0.0352(19) 0.037(2) 0.0255(16) 0.0049(15) 0.0068(14) 0.0032(16)
C13 0.0285(17) 0.0315(19) 0.0254(16) -0.0036(13) 0.0075(13) 0.0000(14)
C14 0.0355(19) 0.0305(18) 0.0215(15) 0.0013(13) 0.0123(13) 0.0018(15)
C15 0.046(2) 0.034(2) 0.0347(19) 0.0008(16) 0.0119(16) 0.0053(17)
C16 0.058(3) 0.038(2) 0.056(3) 0.0024(19) 0.016(2) 0.013(2)
C17 0.042(2) 0.056(3) 0.062(3) 0.011(2) 0.014(2) 0.022(2)
C18 0.0289(19) 0.047(2) 0.044(2) 0.0081(18) 0.0103(16) 0.0056(17)

loop_
_atom_type_symbol
_atom_type_description
_atom_type_scat_dispersion_real
_atom_type_scat_dispersion_imag
_atom_type_scat_source
C C 0.0033 0.0016 'International Tables Vol C Tables 4.2.6.8 and 6.1.1.4'
H H 0.0000 0.0000 'International Tables Vol C Tables 4.2.6.8 and 6.1.1.4'
N N 0.0061 0.0033 'International Tables Vol C Tables 4.2.6.8 and 6.1.1.4'
O O 0.0106 0.0060 'International Tables Vol C Tables 4.2.6.8 and 6.1.1.4'
Fe Fe 0.3463 0.8444 'International Tables Vol C Tables 4.2.6.8 and 6.1.1.4'

loop_
_geom_angle_atom_site_label_1
_geom_angle_atom_site_label_2
_geom_angle_atom_site_label_3
_geom_angle
_geom_angle_site_symmetry_1
_geom_angle_site_symmetry_3
_geom_angle_publ_flag
O1 Fe1 O2 108.25(10) . 3_757 ?
O1 Fe1 O3 78.37(9) . . ?
O2 Fe1 O3 96.94(9) 3_757 . ?
O1 Fe1 O2 176.73(10) . . ?
O2 Fe1 O2 74.85(11) 3_757 . ?
O3 Fe1 O2 102.46(9) . . ?
O1 Fe1 N2 100.53(10) . . ?
O2 Fe1 N2 150.49(10) 3_757 . ?
O3 Fe1 N2 95.04(9) . . ?
O2 Fe1 N2 76.27(10) . . ?
O1 Fe1 N1 77.18(10) . . ?
O2 Fe1 N1 88.65(10) 3_757 . ?
O3 Fe1 N1 155.44(10) . . ?
O2 Fe1 N1 102.08(10) . . ?
N2 Fe1 N1 91.54(11) . . ?
N7 Fe2 N4 99.19(14) . . ?
N7 Fe2 N10 98.89(13) . . ?
N4 Fe2 N10 92.06(13) . . ?
N7 Fe2 O1 90.96(11) . . ?
N4 Fe2 O1 90.28(11) . . ?
N10 Fe2 O1 169.37(12) . . ?
N7 Fe2 O3 160.78(11) . . ?
N4 Fe2 O3 93.15(11) . . ?
N10 Fe2 O3 95.31(11) . . ?
O1 Fe2 O3 74.20(9) . . ?
N7 Fe2 N3 93.72(13) . . ?
N4 Fe2 N3 166.86(12) . . ?
N10 Fe2 N3 83.48(12) . . ?
O1 Fe2 N3 91.95(10) . . ?
O3 Fe2 N3 75.04(10) . . ?
C1 O1 Fe1 120.5(2) . . ?
C1 O1 Fe2 128.7(2) . . ?
Fe1 O1 Fe2 104.34(10) . . ?
C7 O2 Fe1 133.1(2) . 3_757 ?
C7 O2 Fe1 120.00(19) . . ?
Fe1 O2 Fe1 105.15(11) 3_757 . ?
C13 O3 Fe1 123.87(19) . . ?
C13 O3 Fe2 112.30(18) . . ?
Fe1 O3 Fe2 102.63(9) . . ?
C19 O4 H4 109.0 . . ?
C19 O4 H20A 24.6 . . ?
H4 O4 H20A 84.4 . . ?
C19 O4 H20C 77.9 . . ?
H4 O4 H20C 161.0 . . ?
H20A O4 H20C 101.0 . . ?
C20 O5 H5 109.3 . . ?
C20 O5 H19C 47.5 . . ?
H5 O5 H19C 120.0 . . ?
C2 N1 C6 119.1(3) . . ?
C2 N1 Fe1 114.0(2) . . ?
C6 N1 Fe1 126.3(2) . . ?
C8 N2 C12 119.3(3) . . ?
C8 N2 Fe1 115.3(2) . . ?
C12 N2 Fe1 125.2(2) . . ?
C14 N3 C18 119.0(3) . . ?
C14 N3 Fe2 113.5(2) . . ?
C18 N3 Fe2 127.3(3) . . ?
N5 N4 Fe2 121.2(3) . . ?
N6 N5 N4 178.0(4) . . ?
N8 N7 Fe2 125.2(3) . . ?
N9 N8 N7 178.3(5) . . ?
N11 N10 N11' 31.3(4) . . ?
N11 N10 Fe2 133.0(4) . . ?
N11' N10 Fe2 134.7(4) . . ?
N10 N11 N12 178.5(9) . . ?
N12' N11' N10 169.8(11) . . ?
O1 C1 C2 109.3(3) . . ?
O1 C1 H1A 109.8 . . ?
C2 C1 H1A 109.8 . . ?
O1 C1 H1B 109.8 . . ?
C2 C1 H1B 109.8 . . ?
H1A C1 H1B 108.3 . . ?
N1 C2 C3 121.7(3) . . ?
N1 C2 C1 115.4(3) . . ?
C3 C2 C1 122.9(4) . . ?
C4 C3 C2 118.7(4) . . ?
C4 C3 H3A 120.6 . . ?
C2 C3 H3A 120.6 . . ?
C3 C4 C5 119.7(4) . . ?
C3 C4 H4B 120.1 . . ?
C5 C4 H4B 120.1 . . ?
C4 C5 C6 119.3(4) . . ?
C4 C5 H5A 120.4 . . ?
C6 C5 H5A 120.4 . . ?
N1 C6 C5 121.5(4) . . ?
N1 C6 H6A 119.2 . . ?
C5 C6 H6A 119.2 . . ?
O2 C7 C8 108.7(3) . . ?
O2 C7 H7B 109.9 . . ?
C8 C7 H7B 109.9 . . ?
O2 C7 H7C 109.9 . . ?
C8 C7 H7C 109.9 . . ?
H7B C7 H7C 108.3 . . ?
N2 C8 C9 121.2(3) . . ?
N2 C8 C7 115.6(3) . . ?
C9 C8 C7 123.1(3) . . ?
C10 C9 C8 118.8(4) . . ?
C10 C9 H9A 120.6 . . ?
C8 C9 H9A 120.6 . . ?
C9 C10 C11 120.0(4) . . ?
C9 C10 H10A 120.0 . . ?
C11 C10 H10A 120.0 . . ?
C12 C11 C10 118.3(4) . . ?
C12 C11 H11A 120.8 . . ?
C10 C11 H11A 120.8 . . ?
N2 C12 C11 122.2(3) . . ?
N2 C12 H12A 118.9 . . ?
C11 C12 H12A 118.9 . . ?
O3 C13 C14 109.7(3) . . ?
O3 C13 H13A 109.7 . . ?
C14 C13 H13A 109.7 . . ?
O3 C13 H13B 109.7 . . ?
C14 C13 H13B 109.7 . . ?
H13A C13 H13B 108.2 . . ?
N3 C14 C15 122.2(3) . . ?
N3 C14 C13 114.8(3) . . ?
C15 C14 C13 123.1(3) . . ?
C16 C15 C14 118.1(4) . . ?
C16 C15 H15A 121.0 . . ?
C14 C15 H15A 121.0 . . ?
C17 C16 C15 119.7(4) . . ?
C17 C16 H16A 120.2 . . ?
C15 C16 H16A 120.2 . . ?
C18 C17 C16 119.2(4) . . ?
C18 C17 H17A 120.4 . . ?
C16 C17 H17A 120.4 . . ?
N3 C18 C17 122.0(4) . . ?
N3 C18 H18A 119.0 . . ?
C17 C18 H18A 119.0 . . ?
O4 C19 H19A 109.4 . . ?
O4 C19 H19B 109.8 . . ?
H19A C19 H19B 109.5 . . ?
O4 C19 H19C 109.2 . . ?
H19A C19 H19C 109.5 . . ?
H19B C19 H19C 109.5 . . ?
O4 C19 H20A 35.4 . . ?
H19A C19 H20A 133.6 . . ?
H19B C19 H20A 76.4 . . ?
H19C C19 H20A 111.4 . . ?
O4 C19 H20B 90.7 . . ?
H19A C19 H20B 22.0 . . ?
H19B C19 H20B 128.7 . . ?
H19C C19 H20B 106.7 . . ?
H20A C19 H20B 121.4 . . ?
O5 C20 H19A 102.1 . . ?
O5 C20 H19C 25.5 . . ?
H19A C20 H19C 90.3 . . ?
O5 C20 H20A 107.6 . . ?
H19A C20 H20A 95.8 . . ?
H19C C20 H20A 86.6 . . ?
O5 C20 H20B 109.9 . . ?
H19A C20 H20B 19.9 . . ?
H19C C20 H20B 105.0 . . ?
H20A C20 H20B 109.5 . . ?
O5 C20 H20C 110.9 . . ?
H19A C20 H20C 128.8 . . ?
H19C C20 H20C 133.5 . . ?
H20A C20 H20C 109.5 . . ?
H20B C20 H20C 109.5 . . ?

loop_
_geom_bond_atom_site_label_1
_geom_bond_atom_site_label_2
_geom_bond_distance
_geom_bond_site_symmetry_2
_geom_bond_publ_flag
Fe1 O1 1.954(2) . ?
Fe1 O2 1.988(2) 3_757 ?
Fe1 O3 1.989(2) . ?
Fe1 O2 1.997(2) . ?
Fe1 N2 2.135(3) . ?
Fe1 N1 2.139(3) . ?
Fe2 N7 1.988(3) . ?
Fe2 N4 2.012(3) . ?
Fe2 N10 2.016(3) . ?
Fe2 O1 2.058(2) . ?
Fe2 O3 2.072(2) . ?
Fe2 N3 2.191(3) . ?
O1 C1 1.404(4) . ?
O2 C7 1.414(4) . ?
O2 Fe1 1.988(2) 3_757 ?
O3 C13 1.416(4) . ?
O4 C19 1.549(19) . ?
O4 H4 0.8400 . ?
O4 H20A 1.0361 . ?
O4 H20C 1.0376 . ?
O5 C20 1.430(13) . ?
O5 H5 0.8400 . ?
O5 H19C 0.6441 . ?
N1 C2 1.339(5) . ?
N1 C6 1.347(4) . ?
N2 C8 1.346(4) . ?
N2 C12 1.353(4) . ?
N3 C14 1.338(4) . ?
N3 C18 1.351(4) . ?
N4 N5 1.196(4) . ?
N5 N6 1.155(5) . ?
N7 N8 1.191(4) . ?
N8 N9 1.151(5) . ?
N10 N11 1.143(7) . ?
N10 N11' 1.199(9) . ?
N11 N12 1.168(10) . ?
N11' N12' 1.140(12) . ?
C1 C2 1.513(5) . ?
C1 H1A 0.9900 . ?
C1 H1B 0.9900 . ?
C2 C3 1.392(5) . ?
C3 C4 1.371(6) . ?
C3 H3A 0.9500 . ?
C4 C5 1.373(6) . ?
C4 H4B 0.9500 . ?
C5 C6 1.379(5) . ?
C5 H5A 0.9500 . ?
C6 H6A 0.9500 . ?
C7 C8 1.506(5) . ?
C7 H7B 0.9900 . ?
C7 H7C 0.9900 . ?
C8 C9 1.386(5) . ?
C9 C10 1.380(5) . ?
C9 H9A 0.9500 . ?
C10 C11 1.388(6) . ?
C10 H10A 0.9500 . ?
C11 C12 1.368(5) . ?
C11 H11A 0.9500 . ?
C12 H12A 0.9500 . ?
C13 C14 1.509(4) . ?
C13 H13A 0.9900 . ?
C13 H13B 0.9900 . ?
C14 C15 1.394(5) . ?
C15 C16 1.385(5) . ?
C15 H15A 0.9500 . ?
C16 C17 1.381(6) . ?
C16 H16A 0.9500 . ?
C17 C18 1.371(6) . ?
C17 H17A 0.9500 . ?
C18 H18A 0.9500 . ?
C19 H19A 0.9800 . ?
C19 H19B 0.9800 . ?
C19 H19C 0.9800 . ?
C19 H20A 0.7449 . ?
C19 H20B 1.0808 . ?
C20 H19A 1.1545 . ?
C20 H19C 1.1025 . ?
C20 H20A 0.9800 . ?
C20 H20B 0.9800 . ?
C20 H20C 0.9800 . ?
